data_7245058
loop_
_publ_author_name
'Das, Aniruddha'
'Ghosh, Subhrajyoti'
'Bourda, Laurens'
'SK, Mostakim'
'Banerjee, Kaustuv'
'Van Hecke, Kristof'
'Biswas, Shyam'

_publ_section_title
;
 A Cd(ii)-organic framework as a highly sensitive and rapid fluorometric
 sensor for ascorbic acid in aqueous medium
;
_journal_name_full CrystEngComm
_journal_paper_doi 10.1039/D2CE00654E
_journal_year 2022
_chemical_formula_moiety 'C34 H32 Cd2 N6 O10'
_chemical_formula_sum 'C34 H32 Cd2 N6 O10'
_chemical_formula_weight 909.48
_space_group_crystal_system orthorhombic
_space_group_IT_number 19
_space_group_name_Hall 'P 2ac 2ab'
_space_group_name_H-M_alt 'P 21 21 21'
_atom_sites_solution_hydrogens geom
_atom_sites_solution_primary dual
_audit_creation_date 2020-01-03
_audit_creation_method
;
Olex2 1.2
(compiled May 18 2018 14:05:52 for OlexSys, GUI svn.r5506)
;
_audit_update_record
;
2022-04-04 deposited with the CCDC.	2022-06-06 downloaded from the CCDC.
;
_cell_angle_alpha 90
_cell_angle_beta 90
_cell_angle_gamma 90
_cell_formula_units_Z 4
_cell_length_a 13.3653(2)
_cell_length_b 14.7692(2)
_cell_length_c 20.6731(3)
_cell_measurement_reflns_used 20684
_cell_measurement_temperature 100(1)
_cell_measurement_theta_max 29.4130
_cell_measurement_theta_min 2.8130
_cell_volume 4080.76(10)
_computing_cell_refinement 'CrysAlisPro 1.171.40.53 (Rigaku OD, 2019)'
_computing_data_collection 'CrysAlisPro 1.171.40.53 (Rigaku OD, 2019)'
_computing_data_reduction 'CrysAlisPro 1.171.40.53 (Rigaku OD, 2019)'
_computing_molecular_graphics 'Olex2 (Dolomanov et al., 2009)'
_computing_publication_material 'Olex2 (Dolomanov et al., 2009)'
_computing_structure_refinement 'ShelXL (Sheldrick, 2015)'
_computing_structure_solution 'ShelXT (Sheldrick, 2015)'
_diffrn_ambient_environment N~2~
_diffrn_ambient_temperature 100(1)
_diffrn_detector 'CCD plate'
_diffrn_detector_area_resol_mean 10.4839
_diffrn_detector_type Atlas
_diffrn_measured_fraction_theta_full 0.996
_diffrn_measured_fraction_theta_max 0.915
_diffrn_measurement_details
;
List of Runs (angles in degrees, time in seconds):

  # Type    Start    End  Width  t~exp~   \w     \q     \k     \f   Frames
#--------------------------------------------------------------------------
  1  \w    -70.00  51.00   1.00   30.00    --   10.33 -19.00-150.00  121
  2  \w    -52.00  69.00   1.00   30.00    --  -11.26  19.00  30.00  121
  3  \w    -83.00   3.00   1.00   30.00    --  -11.26 -57.00 -90.00   86
  4  \w    -44.00  21.00   1.00   30.00    --  -11.26  77.00  90.00   65
;
_diffrn_measurement_device 'four-circle diffractometer'
_diffrn_measurement_device_type 'SuperNova, Dual, Cu at home/near, Atlas'
_diffrn_measurement_method '\w scans'
_diffrn_orient_matrix_type 'CrysAlisPro convention (1999,Acta A55,543-557)'
_diffrn_orient_matrix_UB_11 -0.0041916000
_diffrn_orient_matrix_UB_12 0.0056780000
_diffrn_orient_matrix_UB_13 -0.0339559000
_diffrn_orient_matrix_UB_21 0.0434596000
_diffrn_orient_matrix_UB_22 0.0275777000
_diffrn_orient_matrix_UB_23 0.0001227000
_diffrn_orient_matrix_UB_31 0.0301743000
_diffrn_orient_matrix_UB_32 -0.0389128000
_diffrn_orient_matrix_UB_33 -0.0048752000
_diffrn_radiation_monochromator mirror
_diffrn_radiation_probe x-ray
_diffrn_radiation_type MoK\a
_diffrn_radiation_wavelength 0.71073
_diffrn_reflns_av_R_equivalents 0.0338
_diffrn_reflns_av_unetI/netI 0.0338
_diffrn_reflns_Laue_measured_fraction_full 0.996
_diffrn_reflns_Laue_measured_fraction_max 0.915
_diffrn_reflns_limit_h_max 16
_diffrn_reflns_limit_h_min -18
_diffrn_reflns_limit_k_max 20
_diffrn_reflns_limit_k_min -20
_diffrn_reflns_limit_l_max 28
_diffrn_reflns_limit_l_min -25
_diffrn_reflns_number 45999
_diffrn_reflns_point_group_measured_fraction_full 0.997
_diffrn_reflns_point_group_measured_fraction_max 0.881
_diffrn_reflns_theta_full 25.242
_diffrn_reflns_theta_max 29.719
_diffrn_reflns_theta_min 2.758
_diffrn_source 'micro-focus sealed X-ray tube'
_diffrn_source_type 'SuperNova (Mo) X-ray Source'
_exptl_absorpt_coefficient_mu 1.099
_exptl_absorpt_correction_T_max 1.000
_exptl_absorpt_correction_T_min 0.509
_exptl_absorpt_correction_type gaussian
_exptl_absorpt_process_details
;
CrysAlisPro 1.171.40.53 (Rigaku Oxford Diffraction, 2019)
Numerical absorption correction based on gaussian integration over
			a multifaceted crystal model
Empirical absorption correction using spherical harmonics,
 implemented in SCALE3 ABSPACK scaling algorithm.
;
_exptl_crystal_colour 'clear colourless'
_exptl_crystal_colour_lustre clear
_exptl_crystal_colour_primary colourless
_exptl_crystal_density_diffrn 1.480
_exptl_crystal_description block
_exptl_crystal_F_000 1816
_exptl_crystal_size_max 0.33
_exptl_crystal_size_mid 0.202
_exptl_crystal_size_min 0.174
_refine_diff_density_max 1.590
_refine_diff_density_min -0.399
_refine_diff_density_rms 0.098
_refine_ls_abs_structure_details
;
 Refined as an inversion twin.
;
_refine_ls_abs_structure_Flack 0.45(3)
_refine_ls_extinction_method none
_refine_ls_goodness_of_fit_ref 1.041
_refine_ls_hydrogen_treatment constr
_refine_ls_matrix_type full
_refine_ls_number_parameters 474
_refine_ls_number_reflns 10230
_refine_ls_number_restraints 0
_refine_ls_restrained_S_all 1.041
_refine_ls_R_factor_all 0.0410
_refine_ls_R_factor_gt 0.0342
_refine_ls_shift/su_max 0.001
_refine_ls_shift/su_mean 0.000
_refine_ls_structure_factor_coef Fsqd
_refine_ls_weighting_details 'w=1/[\s^2^(Fo^2^)+(0.0469P)^2^+0.9713P] where P=(Fo^2^+2Fc^2^)/3'
_refine_ls_weighting_scheme calc
_refine_ls_wR_factor_gt 0.0816
_refine_ls_wR_factor_ref 0.0852
_reflns_Friedel_coverage 0.751
_reflns_Friedel_fraction_full 0.999
_reflns_Friedel_fraction_max 0.839
_reflns_number_gt 9092
_reflns_number_total 10230
_reflns_threshold_expression 'I > 2\s(I)'
_cod_data_source_file d2ce00654e2.cif
_cod_data_source_block spb004
_cod_database_code 7245058
_shelx_shelxl_version_number 2018/3
_chemical_oxdiff_formula 'C34 H32 Cd2 N6 O10'
_shelx_space_group_comment
;
The symmetry employed for this shelxl refinement is uniquely defined
by the following loop, which should always be used as a source of
symmetry information in preference to the above space-group names.
They are only intended as comments.
;
_reflns_odcompleteness_completeness 99.81
_reflns_odcompleteness_iscentric 1
_reflns_odcompleteness_theta 26.32
_olex2_refinement_description
;
1. Twinned data refinement
 Scales: 0.55(3)
 0.45(3)
2. Fixed Uiso
 At 1.2 times of:
  All C(H) groups, All C(H,H) groups
 At 1.5 times of:
  All C(H,H,H) groups
3.a Secondary CH2 refined with riding coordinates:
 C9(H9A,H9B), C23(H23A,H23B)
3.b Aromatic/amide H refined with riding coordinates:
 C3(H3), C6(H6), C7(H7), C11(H11), C12(H12), C13(H13), C14(H14), C17(H17),
 C18(H18), C21(H21), C25(H25), C26(H26), C27(H27), C28(H28), C29(H29), C32(H32)
3.c Idealised Me refined as rotating group:
 C30(H30A,H30B,H30C), C31(H31A,H31B,H31C), C33(H33A,H33B,H33C), C34(H34A,H34B,
 H34C)
;
_smtbx_masks_void_probe_radius 1.2
_smtbx_masks_void_truncation_radius 1.2
_olex2_exptl_crystal_mounting_method 'mounted on a LithoLoop'
_olex2_submission_special_instructions 'No special instructions were received'
_oxdiff_exptl_absorpt_empirical_details
;
Empirical correction (ABSPACK) includes:
- Absorption correction using spherical harmonics
- Frame scaling
;
_oxdiff_exptl_absorpt_empirical_full_max 1.662
_oxdiff_exptl_absorpt_empirical_full_min 0.693

loop_
_space_group_symop_operation_xyz
'x, y, z'
'-x+1/2, -y, z+1/2'
'-x, y+1/2, -z+1/2'
'x+1/2, -y+1/2, -z'

loop_
_atom_site_label
_atom_site_type_symbol
_atom_site_fract_x
_atom_site_fract_y
_atom_site_fract_z
_atom_site_U_iso_or_equiv
_atom_site_adp_type
_atom_site_occupancy
_atom_site_site_symmetry_order
_atom_site_calc_flag
_atom_site_refinement_flags_posn
_atom_site_refinement_flags_adp
_atom_site_refinement_flags_occupancy
_atom_site_disorder_assembly
_atom_site_disorder_group
Cd1 Cd 1.08464(2) 0.50929(2) 0.41776(2) 0.01636(8) Uani 1 1 d . . . . .
Cd2 Cd 0.41444(2) 0.99652(2) 0.43436(2) 0.01659(8) Uani 1 1 d . . . . .
O1 O 0.91370(19) 0.4947(2) 0.45220(13) 0.0229(6) Uani 1 1 d . . . . .
O2 O 0.7697(2) 0.5309(2) 0.49682(15) 0.0259(7) Uani 1 1 d . . . . .
O3 O 0.5540(2) 0.5075(2) 0.18175(13) 0.0253(7) Uani 1 1 d . . . . .
O4 O 0.7073(2) 0.4883(3) 0.14613(15) 0.0297(7) Uani 1 1 d . . . . .
O5 O 0.58568(19) 1.01197(19) 0.46799(13) 0.0210(6) Uani 1 1 d . . . . .
O6 O 0.7293(2) 0.9747(2) 0.51189(14) 0.0249(7) Uani 1 1 d . . . . .
O7 O 0.7919(2) 1.0207(3) 0.16217(15) 0.0309(8) Uani 1 1 d . . . . .
O8 O 0.9467(2) 1.0092(3) 0.19800(14) 0.0259(7) Uani 1 1 d . . . . .
O9 O 0.4044(3) 1.1521(2) 0.43445(17) 0.0340(8) Uani 1 1 d . . . . .
O10 O 1.0851(3) 0.3565(2) 0.40649(17) 0.0360(8) Uani 1 1 d . . . . .
N1 N 0.5260(3) 0.5439(3) 0.3087(2) 0.0360(11) Uani 1 1 d . . . . .
N2 N 0.4465(3) 0.8428(2) 0.4227(2) 0.0216(8) Uani 1 1 d . . . . .
N3 N 0.9765(3) 0.9773(3) 0.3245(2) 0.0352(11) Uani 1 1 d . . . . .
N4 N 1.0546(3) 0.6630(2) 0.4171(2) 0.0215(8) Uani 1 1 d . . . . .
N5 N 0.3835(4) 1.2842(3) 0.3795(3) 0.0531(14) Uani 1 1 d . . . . .
N6 N 1.1108(4) 0.2145(3) 0.4418(3) 0.0480(14) Uani 1 1 d . . . . .
C1 C 0.8209(3) 0.5112(3) 0.44730(19) 0.0185(8) Uani 1 1 d . . . . .
C2 C 0.7722(3) 0.5067(3) 0.38245(19) 0.0201(8) Uani 1 1 d . . . . .
C3 C 0.6724(3) 0.5274(3) 0.3750(2) 0.0213(9) Uani 1 1 d . . . . .
H3 H 0.634013 0.544490 0.411686 0.026 Uiso 1 1 calc R . . . .
C4 C 0.6264(3) 0.5237(3) 0.3134(2) 0.0213(9) Uani 1 1 d . . . . .
C5 C 0.6860(3) 0.5027(3) 0.25985(18) 0.0223(9) Uani 1 1 d . . . . .
C6 C 0.7861(3) 0.4806(4) 0.2691(2) 0.0317(11) Uani 1 1 d . . . . .
H6 H 0.825516 0.463704 0.232803 0.038 Uiso 1 1 calc R . . . .
C7 C 0.8297(3) 0.4827(4) 0.3295(2) 0.0292(11) Uani 1 1 d . . . . .
H7 H 0.898436 0.467935 0.334644 0.035 Uiso 1 1 calc R . . . .
C8 C 0.6468(3) 0.4986(4) 0.19159(19) 0.0209(8) Uani 1 1 d . . . . .
C9 C 0.4602(4) 0.5626(3) 0.3635(2) 0.0319(11) Uani 1 1 d . . . . .
H9A H 0.480644 0.523690 0.400237 0.038 Uiso 1 1 calc R . . . .
H9B H 0.391029 0.545561 0.351539 0.038 Uiso 1 1 calc R . . . .
C10 C 0.4605(4) 0.6603(4) 0.3857(3) 0.0355(12) Uani 1 1 d . . . . .
C11 C 0.3951(4) 0.6892(3) 0.4355(3) 0.0431(16) Uani 1 1 d . . . . .
H11 H 0.356148 0.646416 0.458870 0.052 Uiso 1 1 calc R . . . .
C12 C 0.3886(3) 0.7811(3) 0.4497(3) 0.0325(12) Uani 1 1 d . . . . .
H12 H 0.340136 0.800397 0.480381 0.039 Uiso 1 1 calc R . . . .
C13 C 0.5150(4) 0.8147(3) 0.3802(3) 0.0356(12) Uani 1 1 d . . . . .
H13 H 0.558809 0.858172 0.361553 0.043 Uiso 1 1 calc R . . . .
C14 C 0.5251(4) 0.7241(3) 0.3619(3) 0.0435(15) Uani 1 1 d . . . . .
H14 H 0.576733 0.706704 0.332857 0.052 Uiso 1 1 calc R . . . .
C15 C 0.6788(3) 0.9967(3) 0.46301(18) 0.0175(8) Uani 1 1 d . . . . .
C16 C 0.7275(3) 1.0054(3) 0.39840(18) 0.0181(8) Uani 1 1 d . . . . .
C17 C 0.6697(3) 1.0306(3) 0.3458(2) 0.0286(11) Uani 1 1 d . . . . .
H17 H 0.601123 1.045764 0.351168 0.034 Uiso 1 1 calc R . . . .
C18 C 0.7138(3) 1.0332(4) 0.2850(2) 0.0331(12) Uani 1 1 d . . . . .
H18 H 0.674287 1.049506 0.248602 0.040 Uiso 1 1 calc R . . . .
C19 C 0.8145(3) 1.0125(3) 0.2759(2) 0.0223(9) Uani 1 1 d . . . . .
C20 C 0.8748(3) 0.9919(3) 0.3296(2) 0.0206(8) Uani 1 1 d . . . . .
C21 C 0.8283(3) 0.9858(3) 0.3912(2) 0.0204(8) Uani 1 1 d . . . . .
H21 H 0.866596 0.968101 0.427804 0.024 Uiso 1 1 calc R . . . .
C22 C 0.8532(3) 1.0143(3) 0.2078(2) 0.0233(9) Uani 1 1 d . . . . .
C23 C 1.0409(4) 0.9498(3) 0.3772(2) 0.0304(11) Uani 1 1 d . . . . .
H23A H 1.020747 0.983474 0.416547 0.036 Uiso 1 1 calc R . . . .
H23B H 1.110306 0.967858 0.366692 0.036 Uiso 1 1 calc R . . . .
C24 C 1.0402(4) 0.8490(3) 0.3929(3) 0.0350(12) Uani 1 1 d . . . . .
C25 C 1.1060(4) 0.8130(3) 0.4396(3) 0.0360(14) Uani 1 1 d . . . . .
H25 H 1.145709 0.852331 0.465349 0.043 Uiso 1 1 calc R . . . .
C26 C 1.1124(3) 0.7209(3) 0.4477(3) 0.0319(12) Uani 1 1 d . . . . .
H26 H 1.161082 0.697908 0.476927 0.038 Uiso 1 1 calc R . . . .
C27 C 0.9855(4) 0.6960(3) 0.3748(3) 0.0376(13) Uani 1 1 d . . . . .
H27 H 0.942664 0.654433 0.353374 0.045 Uiso 1 1 calc R . . . .
C28 C 0.9748(4) 0.7876(3) 0.3616(3) 0.0400(14) Uani 1 1 d . . . . .
H28 H 0.924985 0.808566 0.332435 0.048 Uiso 1 1 calc R . . . .
C29 C 0.4112(5) 1.1968(3) 0.3851(3) 0.0451(14) Uani 1 1 d . . . . .
H29 H 0.438042 1.167999 0.347847 0.054 Uiso 1 1 calc R . . . .
C30 C 0.3510(5) 1.3328(4) 0.4320(4) 0.071(2) Uani 1 1 d . . . . .
H30A H 0.333709 1.291148 0.467168 0.106 Uiso 1 1 calc GR . . . .
H30B H 0.291810 1.368198 0.419958 0.106 Uiso 1 1 calc GR . . . .
H30C H 0.404184 1.373778 0.446389 0.106 Uiso 1 1 calc GR . . . .
C31 C 0.4005(8) 1.3342(5) 0.3160(5) 0.110(3) Uani 1 1 d . . . . .
H31A H 0.471209 1.351101 0.312378 0.164 Uiso 1 1 calc GR . . . .
H31B H 0.359084 1.388942 0.315004 0.164 Uiso 1 1 calc GR . . . .
H31C H 0.382233 1.294773 0.279755 0.164 Uiso 1 1 calc GR . . . .
C32 C 1.0889(5) 0.3019(3) 0.4502(3) 0.0425(13) Uani 1 1 d . . . . .
H32 H 1.075456 0.322413 0.492896 0.051 Uiso 1 1 calc R . . . .
C33 C 1.1299(5) 0.1783(4) 0.3806(3) 0.0549(18) Uani 1 1 d . . . . .
H33A H 1.066969 0.157851 0.361137 0.082 Uiso 1 1 calc GR . . . .
H33B H 1.175765 0.126864 0.384698 0.082 Uiso 1 1 calc GR . . . .
H33C H 1.160310 0.224776 0.353080 0.082 Uiso 1 1 calc GR . . . .
C34 C 1.1128(7) 0.1522(4) 0.4984(4) 0.085(3) Uani 1 1 d . . . . .
H34A H 1.122513 0.187452 0.538126 0.127 Uiso 1 1 calc GR . . . .
H34B H 1.168007 0.109077 0.493490 0.127 Uiso 1 1 calc GR . . . .
H34C H 1.049359 0.119231 0.500972 0.127 Uiso 1 1 calc GR . . . .

loop_
_atom_site_aniso_label
_atom_site_aniso_U_11
_atom_site_aniso_U_22
_atom_site_aniso_U_33
_atom_site_aniso_U_23
_atom_site_aniso_U_13
_atom_site_aniso_U_12
Cd1 0.01611(13) 0.02238(14) 0.01058(14) -0.00003(11) 0.00096(9) 0.00142(16)
Cd2 0.01629(13) 0.02286(14) 0.01062(14) -0.00033(11) -0.00083(9) 0.00145(17)
O1 0.0169(12) 0.0367(15) 0.0150(13) -0.0027(13) -0.0019(10) 0.0027(19)
O2 0.0221(15) 0.0393(18) 0.0163(16) -0.0037(13) -0.0005(12) 0.0047(14)
O3 0.0229(14) 0.0347(18) 0.0184(15) 0.0014(16) -0.0072(11) 0.0020(15)
O4 0.0245(14) 0.046(2) 0.0190(16) -0.0034(17) -0.0037(11) 0.0006(16)
O5 0.0174(12) 0.0301(14) 0.0154(14) 0.0022(12) 0.0027(10) 0.0020(16)
O6 0.0239(15) 0.0359(18) 0.0148(15) 0.0048(13) -0.0001(11) 0.0047(14)
O7 0.0256(15) 0.053(2) 0.0143(16) -0.0015(16) 0.0015(11) 0.0009(16)
O8 0.0195(13) 0.0420(18) 0.0160(14) -0.0013(16) 0.0051(10) 0.0036(15)
O9 0.038(2) 0.0301(16) 0.034(2) 0.0002(14) -0.0031(18) 0.0026(17)
O10 0.054(2) 0.0237(15) 0.031(2) -0.0004(13) 0.006(2) 0.0056(19)
N1 0.030(2) 0.046(3) 0.032(3) -0.009(2) -0.0049(18) 0.005(2)
N2 0.0202(19) 0.0246(17) 0.020(2) -0.0038(16) 0.0005(15) 0.0002(14)
N3 0.030(2) 0.048(3) 0.028(2) 0.007(2) 0.0001(16) 0.003(2)
N4 0.0232(19) 0.0231(17) 0.018(2) 0.0029(16) 0.0006(15) 0.0043(14)
N5 0.054(3) 0.030(2) 0.076(4) 0.011(2) -0.010(3) 0.001(2)
N6 0.044(3) 0.036(2) 0.064(4) 0.000(2) 0.001(3) -0.001(2)
C1 0.0188(18) 0.020(2) 0.0167(19) 0.0013(18) -0.0012(14) -0.0022(18)
C2 0.0183(18) 0.026(2) 0.0157(19) 0.0021(19) -0.0020(13) -0.004(2)
C3 0.025(2) 0.025(2) 0.014(2) -0.0016(16) -0.0033(16) 0.0041(18)
C4 0.0169(18) 0.028(2) 0.019(2) 0.0000(18) -0.0064(15) 0.0006(18)
C5 0.0230(18) 0.032(2) 0.0118(19) 0.001(2) -0.0055(14) -0.005(2)
C6 0.021(2) 0.059(3) 0.015(2) -0.009(2) 0.0000(15) -0.003(2)
C7 0.0131(18) 0.053(3) 0.022(2) -0.005(2) 0.0005(15) 0.004(2)
C8 0.0224(19) 0.025(2) 0.0152(19) -0.003(2) -0.0062(14) -0.003(2)
C9 0.032(3) 0.035(3) 0.028(3) -0.011(2) 0.001(2) 0.003(2)
C10 0.023(2) 0.041(3) 0.043(3) -0.005(2) 0.008(2) 0.002(2)
C11 0.021(3) 0.032(2) 0.076(5) 0.004(3) 0.016(3) 0.001(2)
C12 0.025(3) 0.035(3) 0.037(3) -0.006(2) 0.013(2) 0.000(2)
C13 0.033(3) 0.031(3) 0.042(3) 0.000(2) 0.018(2) -0.003(2)
C14 0.041(3) 0.029(3) 0.061(4) -0.006(3) 0.027(3) 0.001(2)
C15 0.0179(17) 0.0191(19) 0.0156(19) -0.0025(19) 0.0011(13) 0.0017(19)
C16 0.0171(17) 0.024(2) 0.0134(18) 0.0016(18) 0.0029(13) -0.0001(19)
C17 0.0147(19) 0.048(3) 0.023(3) 0.008(2) 0.0025(16) 0.004(2)
C18 0.020(2) 0.063(3) 0.017(2) 0.005(2) 0.0014(17) -0.004(2)
C19 0.0192(18) 0.032(2) 0.016(2) -0.002(2) 0.0043(14) -0.001(2)
C20 0.0158(17) 0.021(2) 0.025(2) 0.002(2) 0.0071(14) 0.0025(19)
C21 0.0207(18) 0.023(2) 0.017(2) -0.0007(18) 0.0006(14) 0.0037(19)
C22 0.027(2) 0.027(2) 0.016(2) 0.001(2) 0.0053(15) -0.002(2)
C23 0.030(2) 0.035(3) 0.026(3) 0.008(2) 0.005(2) 0.002(2)
C24 0.023(2) 0.031(3) 0.051(4) -0.001(2) -0.010(2) -0.006(2)
C25 0.017(3) 0.033(2) 0.058(4) -0.011(2) -0.014(2) -0.0028(19)
C26 0.024(3) 0.035(3) 0.037(3) 0.003(2) -0.015(2) 0.003(2)
C27 0.033(3) 0.029(3) 0.050(4) -0.001(2) -0.018(2) -0.006(2)
C28 0.033(3) 0.031(3) 0.056(4) 0.002(3) -0.023(3) 0.001(2)
C29 0.049(3) 0.034(3) 0.053(4) 0.006(2) 0.004(3) -0.001(3)
C30 0.065(5) 0.041(3) 0.106(7) -0.012(4) 0.024(5) 0.007(3)
C31 0.166(10) 0.048(4) 0.115(8) 0.044(5) 0.000(8) 0.008(6)
C32 0.036(3) 0.036(3) 0.055(4) -0.002(3) 0.002(3) 0.001(3)
C33 0.058(4) 0.036(3) 0.071(5) -0.012(3) 0.023(4) 0.015(3)
C34 0.135(8) 0.042(3) 0.078(6) 0.021(4) -0.010(5) 0.008(4)

loop_
_atom_type_symbol
_atom_type_description
_atom_type_scat_dispersion_real
_atom_type_scat_dispersion_imag
_atom_type_scat_source
C C 0.0033 0.0016 'International Tables Vol C Tables 4.2.6.8 and 6.1.1.4'
H H 0.0000 0.0000 'International Tables Vol C Tables 4.2.6.8 and 6.1.1.4'
Cd Cd -0.8075 1.2024 'International Tables Vol C Tables 4.2.6.8 and 6.1.1.4'
N N 0.0061 0.0033 'International Tables Vol C Tables 4.2.6.8 and 6.1.1.4'
O O 0.0106 0.0060 'International Tables Vol C Tables 4.2.6.8 and 6.1.1.4'

loop_
_exptl_crystal_face_index_h
_exptl_crystal_face_index_k
_exptl_crystal_face_index_l
_exptl_crystal_face_perp_dist
-11 15 -10 0.0982
-10 17 6 0.1003
-5 -20 0 0.0886
-17 -8 4 0.0756
-17 8 5 0.0765
18 -6 -5 0.0951
7 19 -3 0.1046
15 12 -7 0.1000
-6 3 27 0.1627
5 -2 -28 0.1498
10 -13 -16 0.0954
1 -8 27 0.1260
9 -17 9 0.0770
4 18 13 0.1249
14 7 16 0.1186
-15 0 -18 0.1224
-6 -13 -21 0.1175

loop_
_geom_angle_atom_site_label_1
_geom_angle_atom_site_label_2
_geom_angle_atom_site_label_3
_geom_angle
_geom_angle_site_symmetry_1
_geom_angle_site_symmetry_3
_geom_angle_publ_flag
O1 Cd1 O6 125.99(9) . 4_566 ?
O1 Cd1 O8 97.36(9) . 3_745 ?
O1 Cd1 C22 125.05(11) . 3_745 ?
O5 Cd1 O1 72.54(9) 4_566 . ?
O5 Cd1 O6 54.20(9) 4_566 4_566 ?
O5 Cd1 O8 167.78(9) 4_566 3_745 ?
O5 Cd1 C22 161.00(11) 4_566 3_745 ?
O6 Cd1 C22 108.95(11) 4_566 3_745 ?
O7 Cd1 O1 152.34(10) 3_745 . ?
O7 Cd1 O5 134.83(10) 3_745 4_566 ?
O7 Cd1 O6 81.65(11) 3_745 4_566 ?
O7 Cd1 O8 54.98(10) 3_745 3_745 ?
O7 Cd1 C22 27.29(11) 3_745 3_745 ?
O8 Cd1 O6 136.59(9) 3_745 4_566 ?
O8 Cd1 C22 27.71(11) 3_745 3_745 ?
O10 Cd1 O1 86.78(12) . . ?
O10 Cd1 O5 88.32(11) . 4_566 ?
O10 Cd1 O6 98.97(13) . 4_566 ?
O10 Cd1 O7 89.84(13) . 3_745 ?
O10 Cd1 O8 84.18(13) . 3_745 ?
O10 Cd1 N4 168.34(13) . . ?
O10 Cd1 C22 85.90(14) . 3_745 ?
N4 Cd1 O1 85.65(12) . . ?
N4 Cd1 O5 97.84(12) . 4_566 ?
N4 Cd1 O6 92.66(12) . 4_566 ?
N4 Cd1 O7 92.75(13) . 3_745 ?
N4 Cd1 O8 88.00(14) . 3_745 ?
N4 Cd1 C22 91.20(14) . 3_745 ?
O1 Cd2 O2 54.72(9) 4_466 4_466 ?
O1 Cd2 O3 168.03(9) 4_466 3_655 ?
O1 Cd2 O5 73.14(9) 4_466 . ?
O1 Cd2 C1 27.38(10) 4_466 4_466 ?
O1 Cd2 C8 161.91(10) 4_466 3_655 ?
O2 Cd2 O3 136.26(9) 4_466 3_655 ?
O2 Cd2 C1 27.40(11) 4_466 4_466 ?
O2 Cd2 C8 108.73(11) 4_466 3_655 ?
O3 Cd2 C1 162.88(10) 3_655 4_466 ?
O3 Cd2 C8 27.58(10) 3_655 3_655 ?
O4 Cd2 O1 135.48(10) 3_655 4_466 ?
O4 Cd2 O2 81.62(11) 3_655 4_466 ?
O4 Cd2 O3 54.71(10) 3_655 3_655 ?
O4 Cd2 O5 151.21(10) 3_655 . ?
O4 Cd2 C1 108.42(11) 3_655 4_466 ?
O4 Cd2 C8 27.13(11) 3_655 3_655 ?
O5 Cd2 O2 127.11(9) . 4_466 ?
O5 Cd2 O3 96.51(9) . 3_655 ?
O5 Cd2 C1 100.35(10) . 4_466 ?
O5 Cd2 C8 124.09(10) . 3_655 ?
O9 Cd2 O1 86.79(11) . 4_466 ?
O9 Cd2 O2 96.87(12) . 4_466 ?
O9 Cd2 O3 86.81(12) . 3_655 ?
O9 Cd2 O4 90.68(13) . 3_655 ?
O9 Cd2 O5 87.72(12) . . ?
O9 Cd2 N2 170.56(14) . . ?
O9 Cd2 C1 90.82(13) . 4_466 ?
O9 Cd2 C8 88.39(14) . 3_655 ?
N2 Cd2 O1 99.12(12) . 4_466 ?
N2 Cd2 O2 92.55(12) . 4_466 ?
N2 Cd2 O3 86.04(13) . 3_655 ?
N2 Cd2 O4 90.22(13) . 3_655 ?
N2 Cd2 O5 86.97(11) . . ?
N2 Cd2 C1 97.80(13) . 4_466 ?
N2 Cd2 C8 88.12(15) . 3_655 ?
C8 Cd2 C1 135.47(11) 3_655 4_466 ?
Cd2 O1 Cd1 106.67(10) 4_566 . ?
C1 O1 Cd1 152.8(3) . . ?
C1 O1 Cd2 94.2(2) . 4_566 ?
C1 O2 Cd2 90.3(2) . 4_566 ?
C8 O3 Cd2 88.9(2) . 3_645 ?
C8 O4 Cd2 94.6(2) . 3_645 ?
Cd1 O5 Cd2 105.59(10) 4_466 . ?
C15 O5 Cd1 93.6(2) . 4_466 ?
C15 O5 Cd2 153.3(3) . . ?
C15 O6 Cd1 91.6(2) . 4_466 ?
C22 O7 Cd1 93.7(2) . 3_755 ?
C22 O8 Cd1 89.3(2) . 3_755 ?
C29 O9 Cd2 122.4(4) . . ?
C32 O10 Cd1 125.8(4) . . ?
C4 N1 C9 124.8(4) . . ?
C12 N2 Cd2 121.5(3) . . ?
C12 N2 C13 117.8(4) . . ?
C13 N2 Cd2 119.9(3) . . ?
C20 N3 C23 124.8(4) . . ?
C26 N4 Cd1 122.4(3) . . ?
C26 N4 C27 118.3(4) . . ?
C27 N4 Cd1 118.3(3) . . ?
C29 N5 C30 121.3(6) . . ?
C29 N5 C31 119.8(6) . . ?
C30 N5 C31 118.4(6) . . ?
C32 N6 C33 122.0(6) . . ?
C32 N6 C34 119.8(6) . . ?
C33 N6 C34 118.2(5) . . ?
O1 C1 Cd2 58.42(19) . 4_566 ?
O1 C1 C2 119.3(3) . . ?
O2 C1 Cd2 62.3(2) . 4_566 ?
O2 C1 O1 120.6(4) . . ?
O2 C1 C2 120.1(3) . . ?
C2 C1 Cd2 174.9(3) . 4_566 ?
C3 C2 C1 120.9(4) . . ?
C3 C2 C7 120.4(4) . . ?
C7 C2 C1 118.7(4) . . ?
C2 C3 C4 120.9(4) . . ?
N1 C4 C3 118.6(4) . . ?
N1 C4 C5 123.1(4) . . ?
C5 C4 C3 118.3(4) . . ?
C4 C5 C8 123.6(3) . . ?
C6 C5 C4 119.4(4) . . ?
C6 C5 C8 117.0(4) . . ?
C7 C6 C5 121.8(4) . . ?
C6 C7 C2 119.2(4) . . ?
O3 C8 Cd2 63.5(2) . 3_645 ?
O3 C8 C5 119.2(3) . . ?
O4 C8 Cd2 58.3(2) . 3_645 ?
O4 C8 O3 121.8(4) . . ?
O4 C8 C5 119.0(3) . . ?
C5 C8 Cd2 176.7(3) . 3_645 ?
N1 C9 C10 114.5(4) . . ?
C11 C10 C9 120.4(5) . . ?
C14 C10 C9 123.2(5) . . ?
C14 C10 C11 116.3(5) . . ?
C12 C11 C10 119.1(5) . . ?
N2 C12 C11 123.2(5) . . ?
N2 C13 C14 122.8(5) . . ?
C10 C14 C13 120.1(5) . . ?
O5 C15 C16 119.1(3) . . ?
O6 C15 O5 120.5(3) . . ?
O6 C15 C16 120.5(3) . . ?
C17 C16 C15 118.8(3) . . ?
C21 C16 C15 120.2(4) . . ?
C21 C16 C17 120.9(4) . . ?
C16 C17 C18 118.8(4) . . ?
C17 C18 C19 121.7(4) . . ?
C18 C19 C20 119.7(4) . . ?
C18 C19 C22 117.1(4) . . ?
C20 C19 C22 123.1(4) . . ?
N3 C20 C19 122.6(4) . . ?
N3 C20 C21 119.4(4) . . ?
C19 C20 C21 118.1(3) . . ?
C16 C21 C20 120.6(4) . . ?
O7 C22 Cd1 59.0(2) . 3_755 ?
O7 C22 O8 121.9(4) . . ?
O7 C22 C19 118.8(4) . . ?
O8 C22 Cd1 63.0(2) . 3_755 ?
O8 C22 C19 119.3(4) . . ?
C19 C22 Cd1 176.5(3) . 3_755 ?
N3 C23 C24 115.5(4) . . ?
C25 C24 C23 120.7(4) . . ?
C25 C24 C28 117.2(5) . . ?
C28 C24 C23 122.1(5) . . ?
C26 C25 C24 119.8(5) . . ?
N4 C26 C25 123.2(4) . . ?
N4 C27 C28 123.1(4) . . ?
C27 C28 C24 118.0(5) . . ?
O9 C29 N5 124.8(6) . . ?
O10 C32 N6 123.7(6) . . ?

loop_
_geom_bond_atom_site_label_1
_geom_bond_atom_site_label_2
_geom_bond_distance
_geom_bond_site_symmetry_2
_geom_bond_publ_flag
Cd1 O1 2.403(3) . ?
Cd1 O5 2.383(3) 4_566 ?
Cd1 O6 2.431(3) 4_566 ?
Cd1 O7 2.341(3) 3_745 ?
Cd1 O8 2.429(3) 3_745 ?
Cd1 O10 2.268(3) . ?
Cd1 N4 2.306(4) . ?
Cd1 C22 2.726(4) 3_745 ?
Cd2 O1 2.349(3) 4_466 ?
Cd2 O2 2.435(3) 4_466 ?
Cd2 O3 2.443(3) 3_655 ?
Cd2 O4 2.330(3) 3_655 ?
Cd2 O5 2.403(3) . ?
Cd2 O9 2.301(3) . ?
Cd2 N2 2.322(4) . ?
Cd2 C1 2.749(4) 4_466 ?
Cd2 C8 2.730(4) 3_655 ?
O1 C1 1.268(5) . ?
O2 C1 1.265(5) . ?
O3 C8 1.264(5) . ?
O4 C8 1.249(5) . ?
O5 C15 1.269(4) . ?
O6 C15 1.258(5) . ?
O7 C22 1.253(5) . ?
O8 C22 1.268(5) . ?
O9 C29 1.219(7) . ?
O10 C32 1.213(6) . ?
N1 C4 1.379(5) . ?
N1 C9 1.461(6) . ?
N2 C12 1.320(6) . ?
N2 C13 1.336(6) . ?
N3 C20 1.380(5) . ?
N3 C23 1.448(6) . ?
N4 C26 1.315(6) . ?
N4 C27 1.362(6) . ?
N5 C29 1.348(6) . ?
N5 C30 1.372(9) . ?
N5 C31 1.523(9) . ?
N6 C32 1.335(6) . ?
N6 C33 1.396(8) . ?
N6 C34 1.490(8) . ?
C1 C2 1.492(5) . ?
C2 C3 1.377(5) . ?
C2 C7 1.385(6) . ?
C3 C4 1.415(6) . ?
C4 C5 1.399(6) . ?
C5 C6 1.391(6) . ?
C5 C8 1.506(5) . ?
C6 C7 1.378(6) . ?
C9 C10 1.514(7) . ?
C10 C11 1.416(7) . ?
C10 C14 1.370(7) . ?
C11 C12 1.392(7) . ?
C13 C14 1.397(7) . ?
C15 C16 1.492(5) . ?
C16 C17 1.386(6) . ?
C16 C21 1.386(5) . ?
C17 C18 1.389(6) . ?
C18 C19 1.392(6) . ?
C19 C20 1.406(6) . ?
C19 C22 1.501(6) . ?
C20 C21 1.420(5) . ?
C23 C24 1.524(7) . ?
C24 C25 1.410(7) . ?
C24 C28 1.415(7) . ?
C25 C26 1.373(7) . ?
C27 C28 1.387(7) . ?

loop_
_twin_individual_id
_twin_individual_mass_fraction_refined
1 0.55(3)
2 0.45(3)

loop_
_exptl_oxdiff_crystal_face_indexfrac_h
_exptl_oxdiff_crystal_face_indexfrac_k
_exptl_oxdiff_crystal_face_indexfrac_l
_exptl_oxdiff_crystal_face_x
_exptl_oxdiff_crystal_face_y
_exptl_oxdiff_crystal_face_z
-11.0669 15.2797 -9.9522 0.4711 -0.0608 -0.8800
-10.4195 16.7723 6.2127 -0.0720 0.0105 -0.9973
-4.8312 -20.1222 0.1994 -0.1008 -0.7649 0.6363
-17.0025 -8.3938 4.4320 -0.1269 -0.9699 -0.2080
-17.0294 8.0304 5.4213 -0.0671 -0.5180 -0.8528
17.5909 -6.3556 -5.4841 0.0764 0.5885 0.8048
6.5366 19.3790 -3.3491 0.1964 0.8181 -0.5405
14.9064 11.7938 -6.7225 0.2328 0.9722 0.0236
-5.8941 3.1804 27.3297 -0.8852 -0.1651 -0.4348
5.3935 -2.2439 -27.7559 0.9071 0.1691 0.3854
10.3087 -13.3516 -15.6878 0.4137 0.0779 0.9071
1.1431 -8.3640 26.6381 -0.9568 -0.1777 0.2301
9.0451 -17.1702 8.7249 -0.4317 -0.0793 0.8985
4.4660 17.8121 13.4092 -0.3729 0.6870 -0.6237
14.4365 6.9322 16.0104 -0.5648 0.8205 0.0878
-14.6306 -0.3139 -18.3562 0.6828 -0.6467 -0.3398
-6.4487 -12.6291 -20.9099 0.6653 -0.6311 0.3988

loop_
_smtbx_masks_void_nr
_smtbx_masks_void_average_x
_smtbx_masks_void_average_y
_smtbx_masks_void_average_z
_smtbx_masks_void_volume
_smtbx_masks_void_count_electrons
_smtbx_masks_void_content
1 -0.082 0.253 0.266 228.0 40.0 ?
2 0.418 0.247 0.734 228.0 39.9 ?
3 0.082 0.753 0.234 228.0 39.6 ?
4 -0.418 0.747 0.766 228.0 39.8 ?
